data_1511658
loop_
_publ_author_name
'Schmid, H.'
'Mao, S.Y.'
'Kubel, F.'
'Yvon, K.'

_publ_section_title
;
 Powder and single-crystal X-ray study of chromium chlorine boracite, Cr3
 B7 O13 Cl, at low temperature. Powder refinement of the orthorhombic
 modification at 100K
;
_journal_name_full Ferroelectrics
_journal_page_first 239
_journal_page_last 244
_journal_paper_doi 10.1080/00150199208009091
_journal_volume 132
_journal_year 1992
_chemical_formula_sum 'B7 Cl Cr3 O13'
_chemical_name_systematic 'Cr3 (B7 O13 Cl)'
_space_group_IT_number 29
_symmetry_space_group_name_Hall 'P 2c -2ac'
_symmetry_space_group_name_H-M 'P c a 21'
_cell_angle_alpha 90
_cell_angle_beta 90
_cell_angle_gamma 90
_cell_formula_units_Z 4
_cell_length_a 8.5647
_cell_length_b 8.6125
_cell_length_c 12.1453
_cell_volume 895.880
_citation_journal_id_ASTM FEROA8
_cod_data_source_file boron4-x_313.cif
_cod_data_source_block B7Cl1Cr3O13
_cod_original_cell_volume 895.8796
_cod_original_formula_sum 'B7 Cl1 Cr3 O13'
_cod_database_code 1511658

loop_
_symmetry_equiv_pos_as_xyz
x,y,z
-x,-y,z+1/2
-x+1/2,y,z+1/2
x+1/2,-y,z

loop_
_atom_site_label
_atom_site_type_symbol
_atom_site_fract_x
_atom_site_fract_y
_atom_site_fract_z
_atom_site_occupancy
_atom_site_U_iso_or_equiv
O11 O-2 0.566 0.901 0.829 1 0.0
B3 B+3 0.006 -0.014 0.236 1 0.0
B4 B+3 0.416 0.297 0.33 1 0.0
O13 O-2 0.602 0.974 0.639 1 0.0
O7 O-2 0.112 0.166 0.432 1 0.0
O4 O-2 0.959 0.177 0.287 1 0.0
Cr2 Cr+2 0.502 0.491 0.5024 1 0.0
O3 O-2 0.356 0.325 0.432 1 0.0
B7 B+3 0.753 0.905 0.674 1 0.0
O9 O-2 0.167 0.14 0.069 1 0.0
Cl1 Cl-1 0.743 0.246 0.5 1 0.0
O5 O-2 0.349 0.361 0.057 1 0.0
O8 O-2 0.335 0.527 0.239 1 0.0
B1 B+3 0.494 0.506 0.247 1 0.0
B5 B+3 0.238 0.448 0.163 1 0.0
O6 O-2 0.199 0.987 0.232 1 0.0
O12 O-2 0.898 0.553 0.644 1 0.0
Cr3 Cr+2 -0.004 -0.01 0.001 1 0.0
B6 B+3 0.911 0.721 0.821 1 0.0
O2 O-2 0.532 0.331 0.258 1 0.0
O1 O-2 0.283 0.265 0.272 1 0.0
O10 O-2 0.959 0.579 0.833 1 0.0
B2 B+3 0.267 0.236 0.495 1 0.0
Cr1 Cr+2 0.7281 0.249 0.2649 1 0.0
